data_1566190
loop_
_publ_author_name
'Ende, Martin'
'Gatta, G. Diego'
'Lotti, Paolo'
'Grandtner, Alexander'
'Miletich, Ronald'

_publ_section_title
;
 Cs(Be2Li)Al2Si6O18, a cesium-stuffed host-guest structure, and its
 structure-property variations with temperature and pressure
;
_journal_name_full 'Journal of Solid State Chemistry'
_journal_page_first 121841
_journal_paper_doi 10.1016/j.jssc.2020.121841
_journal_volume 293
_journal_year 2021
_chemical_formula_moiety 'Al18 Be18 Cs6.62 Li9 Na1.25 O162 Si54'
_chemical_formula_sum 'Al18 Be18 Cs6.62 Li9 Na1.25 O162 Si54'
_chemical_formula_weight 5727.47
_chemical_name_common 'raspberry beryl'
_chemical_name_mineral pezzottaite
_chemical_name_systematic pezzottaite
_space_group_crystal_system trigonal
_space_group_IT_number 161
_space_group_name_Hall 'R 3 -2"c'
_space_group_name_H-M_alt 'R 3 c :H'
_atom_sites_solution_hydrogens .
_cell_angle_alpha 90
_cell_angle_beta 90
_cell_angle_gamma 120
_cell_formula_units_Z 2
_cell_length_a 15.658(3)
_cell_length_b 15.658(3)
_cell_length_c 27.166(6)
_cell_measurement_pressure 9130000
_cell_measurement_reflns_used 20997
_cell_measurement_temperature 298(2)
_cell_measurement_theta_max 32
_cell_measurement_theta_min 2
_cell_volume 5768(2)
_computing_structure_refinement 'SHELXL-2018/3 (Sheldrick, 2018)'
_diffrn_ambient_temperature 298(2)
_diffrn_measured_fraction_theta_full 0.777
_diffrn_measured_fraction_theta_max 0.617
_diffrn_measurement_device_type StoeStadiVari
_diffrn_measurement_method 'profile data from \q/2\q scans'
_diffrn_radiation_type MoK\a
_diffrn_radiation_wavelength 0.71073
_diffrn_reflns_av_R_equivalents 0.0407
_diffrn_reflns_av_unetI/netI 0.0264
_diffrn_reflns_Laue_measured_fraction_full 0.777
_diffrn_reflns_Laue_measured_fraction_max 0.617
_diffrn_reflns_limit_h_max 11
_diffrn_reflns_limit_h_min -17
_diffrn_reflns_limit_k_max 5
_diffrn_reflns_limit_k_min -6
_diffrn_reflns_limit_l_max 38
_diffrn_reflns_limit_l_min -38
_diffrn_reflns_number 20100
_diffrn_reflns_point_group_measured_fraction_full 0.780
_diffrn_reflns_point_group_measured_fraction_max 0.619
_diffrn_reflns_theta_full 25.242
_diffrn_reflns_theta_max 30.386
_diffrn_reflns_theta_min 2.122
_diffrn_standards_decay_% 0
_diffrn_standards_interval_count 0
_diffrn_standards_interval_time 0
_diffrn_standards_number 0
_exptl_absorpt_coefficient_mu 2.975
_exptl_absorpt_correction_T_max 0.85
_exptl_absorpt_correction_T_min 0.65
_exptl_absorpt_correction_type numerical
_exptl_absorpt_process_details ABSORB-7
_exptl_crystal_colour orange
_exptl_crystal_density_diffrn 3.298
_exptl_crystal_description 'fragment, plate'
_exptl_crystal_F_000 5525.7
_exptl_crystal_size_max 0.140
_exptl_crystal_size_mid 0.100
_exptl_crystal_size_min 0.040
_refine_diff_density_max 0.711
_refine_diff_density_min -0.563
_refine_diff_density_rms 0.146
_refine_ls_abs_structure_details
;
 Twinning involves inversion, so Flack parameter cannot be determined
 Flack Parameter given: Parsons method, refined without racemic twin
;
_refine_ls_abs_structure_Flack 0.24(18)
_refine_ls_extinction_coef 0.00011(2)
_refine_ls_extinction_expression Fc^*^=kFc[1+0.001xFc^2^\l^3^/sin(2\q)]^-1/4^
_refine_ls_extinction_method 'SHELXL-2018/3 (Sheldrick 2018)'
_refine_ls_goodness_of_fit_ref 1.073
_refine_ls_hydrogen_treatment undef
_refine_ls_matrix_type full
_refine_ls_number_parameters 114
_refine_ls_number_reflns 1707
_refine_ls_number_restraints 0
_refine_ls_restrained_S_all 1.073
_refine_ls_R_factor_all 0.0575
_refine_ls_R_factor_gt 0.0354
_refine_ls_shift/su_max 0.000
_refine_ls_shift/su_mean 0.000
_refine_ls_structure_factor_coef Fsqd
_refine_ls_weighting_details 'w=1/[\s^2^(Fo^2^)+(0.0548P)^2^+10.5666P] where P=(Fo^2^+2Fc^2^)/3'
_refine_ls_weighting_scheme calc
_refine_ls_wR_factor_gt 0.0906
_refine_ls_wR_factor_ref 0.1001
_reflns_Friedel_coverage 1.000
_reflns_Friedel_fraction_full 0.783
_reflns_Friedel_fraction_max 0.621
_reflns_number_gt 1227
_reflns_number_total 1707
_reflns_threshold_expression 'I > 2\s(I)'
_cod_data_source_file JSSC-2021-293-121841.cif
_cod_data_source_block Pezzo_9p13GPa
_cod_original_cell_volume 5768(3)
_cod_original_sg_symbol_H-M 'R 3 c'
_cod_database_code 1566190
_shelx_space_group_comment
;
The symmetry employed for this shelxl refinement is uniquely defined
by the following loop, which should always be used as a source of
symmetry information in preference to the above space-group names.
They are only intended as comments.
;
_exptl_absorpt_special_details 'with DAC'

loop_
_space_group_symop_operation_xyz
'x, y, z'
'-y, x-y, z'
'-x+y, -x, z'
'-y, -x, z+1/2'
'-x+y, y, z+1/2'
'x, x-y, z+1/2'
'x+2/3, y+1/3, z+1/3'
'-y+2/3, x-y+1/3, z+1/3'
'-x+y+2/3, -x+1/3, z+1/3'
'-y+2/3, -x+1/3, z+5/6'
'-x+y+2/3, y+1/3, z+5/6'
'x+2/3, x-y+1/3, z+5/6'
'x+1/3, y+2/3, z+2/3'
'-y+1/3, x-y+2/3, z+2/3'
'-x+y+1/3, -x+2/3, z+2/3'
'-y+1/3, -x+2/3, z+7/6'
'-x+y+1/3, y+2/3, z+7/6'
'x+1/3, x-y+2/3, z+7/6'

loop_
_atom_site_label
_atom_site_type_symbol
_atom_site_fract_x
_atom_site_fract_y
_atom_site_fract_z
_atom_site_U_iso_or_equiv
_atom_site_adp_type
_atom_site_occupancy
_atom_site_site_symmetry_order
_atom_site_calc_flag
_atom_site_refinement_flags_posn
_atom_site_refinement_flags_adp
_atom_site_refinement_flags_occupancy
_atom_site_disorder_assembly
_atom_site_disorder_group
Cs1A Cs 0.000000 0.000000 0.0797(2) 0.0184(17) Uani 0.719(12) 3 d S T . . .
Cs1B Cs 0.000000 0.000000 0.42034(19) 0.0150(16) Uani 0.698(12) 3 d S T . . .
Cs2 Cs 0.000000 0.000000 0.250000 0.0312(5) Uani 0.790(4) 3 d S T . . .
Na1 Na 0.000000 0.000000 -0.0018(19) 0.010 Uiso 0.235(15) 3 d S U . . .
Na2A Na 0.000000 0.000000 0.163(3) 0.010 Uiso 0.10(3) 3 d S U . . .
Na2B Na 0.000000 0.000000 0.350(3) 0.010 Uiso 0.08(3) 3 d S U . . .
Si1A Si 0.0427(5) 0.2193(6) 0.9985(3) 0.0066(2) Uiso 1 1 d . . . . .
Si1B Si 0.2184(6) 0.0414(5) 0.5017(3) 0.0066(2) Uiso 1 1 d . . . . .
Si2A Si 0.2191(5) 0.0499(6) 0.1618(2) 0.0066(2) Uiso 1 1 d . . . . .
Si2B Si 0.0504(5) 0.2199(5) 0.3372(2) 0.0066(2) Uiso 1 1 d . . . . .
Si3A Si 0.0505(5) 0.8321(6) 0.1639(2) 0.0066(2) Uiso 1 1 d . . . . .
Si3B Si 0.8317(6) 0.0500(5) 0.3361(2) 0.0066(2) Uiso 1 1 d . . . . .
Al1 Al 0.6666(8) 0.0036(4) 0.0837(4) 0.0070(3) Uiso 1 1 d . . . . .
Al2 Al 0.9870(4) 0.3336(8) 0.0834(4) 0.0070(3) Uiso 1 1 d . . . . .
O1A O 0.2713(12) 0.0600(13) 0.2151(4) 0.0115(3) Uiso 1 1 d . . . . .
O1B O 0.0569(13) 0.2641(11) 0.2847(4) 0.0115(3) Uiso 1 1 d . . . . .
O2A O 0.0725(15) 0.2809(14) 0.9477(5) 0.0115(3) Uiso 1 1 d . . . . .
O2B O 0.2819(14) 0.0742(14) 0.5525(5) 0.0115(3) Uiso 1 1 d . . . . .
O3A O 0.0560(10) 0.7577(9) 0.1265(3) 0.0115(3) Uiso 1 1 d . . . . .
O3B O 0.7691(9) 0.0639(10) 0.3763(3) 0.0115(3) Uiso 1 1 d . . . . .
O4A O 0.2988(14) 0.0831(13) 0.1201(4) 0.0115(3) Uiso 1 1 d . . . . .
O4B O 0.0824(13) 0.3020(14) 0.3797(4) 0.0115(3) Uiso 1 1 d . . . . .
O5A O 0.0387(10) 0.2803(12) 0.0439(4) 0.0115(3) Uiso 1 1 d . . . . .
O5B O 0.2819(12) 0.0481(10) 0.4553(4) 0.0115(3) Uiso 1 1 d . . . . .
O6A O 0.0664(14) 0.8085(14) 0.2188(5) 0.0115(3) Uiso 1 1 d . . . . .
O6B O 0.8073(14) 0.0688(14) 0.2817(5) 0.0115(3) Uiso 1 1 d . . . . .
O7A O 0.9377(14) 0.1186(13) 0.9904(4) 0.0115(3) Uiso 1 1 d . . . . .
O7B O 0.1157(13) 0.9400(14) 0.5087(5) 0.0115(3) Uiso 1 1 d . . . . .
O8A O 0.9469(13) 0.8290(11) 0.1604(4) 0.0115(3) Uiso 1 1 d . . . . .
O8B O 0.8371(11) 0.9495(12) 0.3389(5) 0.0115(3) Uiso 1 1 d . . . . .
O9A O 0.1303(9) 0.9440(9) 0.1529(3) 0.0115(3) Uiso 1 1 d . . . . .
O9B O 0.9418(9) 0.1330(9) 0.3535(3) 0.0115(3) Uiso 1 1 d . . . . .
Be1A Be 0.350(3) 0.179(3) 0.0848(9) 0.0099(13) Uiso 1 1 d . . . . .
Be1B Be 0.175(3) 0.343(3) 0.4165(9) 0.0099(13) Uiso 1 1 d . . . . .
Li1 Li 0.4992(15) 0.5107(15) 0.7508(8) 0.009(3) Uiso 1 1 d . . . . .

loop_
_atom_site_aniso_label
_atom_site_aniso_U_11
_atom_site_aniso_U_22
_atom_site_aniso_U_33
_atom_site_aniso_U_23
_atom_site_aniso_U_13
_atom_site_aniso_U_12
Cs1A 0.020(2) 0.020(2) 0.0156(17) 0.000 0.000 0.0099(12)
Cs1B 0.016(2) 0.016(2) 0.0128(16) 0.000 0.000 0.0080(11)
Cs2 0.0371(8) 0.0371(8) 0.0194(4) 0.000 0.000 0.0186(4)

loop_
_atom_type_symbol
_atom_type_description
_atom_type_scat_dispersion_real
_atom_type_scat_dispersion_imag
_atom_type_scat_source
Li Li -0.0003 0.0001 'International Tables Vol C Tables 4.2.6.8 and 6.1.1.4'
Be Be 0.0005 0.0002 'International Tables Vol C Tables 4.2.6.8 and 6.1.1.4'
O O 0.0106 0.0060 'International Tables Vol C Tables 4.2.6.8 and 6.1.1.4'
Al Al 0.0645 0.0514 'International Tables Vol C Tables 4.2.6.8 and 6.1.1.4'
Si Si 0.0817 0.0704 'International Tables Vol C Tables 4.2.6.8 and 6.1.1.4'
Cs Cs -0.3680 2.1192 'International Tables Vol C Tables 4.2.6.8 and 6.1.1.4'
Na Na 0.0362 0.0249 'International Tables Vol C Tables 4.2.6.8 and 6.1.1.4'

loop_
_geom_angle_atom_site_label_1
_geom_angle_atom_site_label_2
_geom_angle_atom_site_label_3
_geom_angle
_geom_angle_site_symmetry_1
_geom_angle_site_symmetry_3
Na1 Cs1A Na2A 180.0 . .
Na1 Cs1A O7B 51.5(3) . 5_444
Na2A Cs1A O7B 128.5(3) . 5_444
Na1 Cs1A O7B 51.5(3) . 6_564
Na2A Cs1A O7B 128.5(3) . 6_564
O7B Cs1A O7B 85.3(4) 5_444 6_564
Na1 Cs1A O7B 51.5(3) . 4_654
Na2A Cs1A O7B 128.5(3) . 4_654
O7B Cs1A O7B 85.3(4) 5_444 4_654
O7B Cs1A O7B 85.3(4) 6_564 4_654
Na1 Cs1A O8A 132.7(2) . 2_655
Na2A Cs1A O8A 47.3(2) . 2_655
O7B Cs1A O8A 162.3(5) 5_444 2_655
O7B Cs1A O8A 88.0(3) 6_564 2_655
O7B Cs1A O8A 110.5(4) 4_654 2_655
Na1 Cs1A O8A 132.7(2) . 3_565
Na2A Cs1A O8A 47.3(2) . 3_565
O7B Cs1A O8A 88.0(3) 5_444 3_565
O7B Cs1A O8A 110.5(4) 6_564 3_565
O7B Cs1A O8A 162.3(5) 4_654 3_565
O8A Cs1A O8A 79.0(4) 2_655 3_565
Na1 Cs1A O8A 132.7(2) . 1_445
Na2A Cs1A O8A 47.3(2) . 1_445
O7B Cs1A O8A 110.5(4) 5_444 1_445
O7B Cs1A O8A 162.3(5) 6_564 1_445
O7B Cs1A O8A 88.0(3) 4_654 1_445
O8A Cs1A O8A 79.0(4) 2_655 1_445
O8A Cs1A O8A 79.0(4) 3_565 1_445
Na1 Cs1A O9A 127.46(15) . 2_665
Na2A Cs1A O9A 52.54(15) . 2_665
O7B Cs1A O9A 116.8(4) 5_444 2_665
O7B Cs1A O9A 79.0(3) 6_564 2_665
O7B Cs1A O9A 151.3(4) 4_654 2_665
O8A Cs1A O9A 45.7(4) 2_655 2_665
O8A Cs1A O9A 44.8(4) 3_565 2_665
O8A Cs1A O9A 99.8(3) 1_445 2_665
Na1 Cs1A O9A 127.46(15) . 3_455
Na2A Cs1A O9A 52.54(15) . 3_455
O7B Cs1A O9A 79.0(3) 5_444 3_455
O7B Cs1A O9A 151.3(4) 6_564 3_455
O7B Cs1A O9A 116.8(4) 4_654 3_455
O8A Cs1A O9A 99.8(3) 2_655 3_455
O8A Cs1A O9A 45.7(4) 3_565 3_455
O8A Cs1A O9A 44.8(4) 1_445 3_455
O9A Cs1A O9A 86.9(2) 2_665 3_455
Na1 Cs1A O9A 127.46(15) . 1_545
Na2A Cs1A O9A 52.54(15) . 1_545
O7B Cs1A O9A 151.3(4) 5_444 1_545
O7B Cs1A O9A 116.8(4) 6_564 1_545
O7B Cs1A O9A 79.0(3) 4_654 1_545
O8A Cs1A O9A 44.8(4) 2_655 1_545
O8A Cs1A O9A 99.8(3) 3_565 1_545
O8A Cs1A O9A 45.7(4) 1_445 1_545
O9A Cs1A O9A 86.9(2) 2_665 1_545
O9A Cs1A O9A 86.9(2) 3_455 1_545
Na1 Cs1A O7A 45.8(2) . 2_544
Na2A Cs1A O7A 134.2(2) . 2_544
O7B Cs1A O7A 44.5(6) 5_444 2_544
O7B Cs1A O7A 97.2(3) 6_564 2_544
O7B Cs1A O7A 44.2(6) 4_654 2_544
O8A Cs1A O7A 153.0(4) 2_655 2_544
O8A Cs1A O7A 122.8(4) 3_565 2_544
O8A Cs1A O7A 89.3(3) 1_445 2_544
O9A Cs1A O7A 161.3(4) 2_665 2_544
O9A Cs1A O7A 88.2(3) 3_455 2_544
O9A Cs1A O7A 110.9(4) 1_545 2_544
Na2B Cs1B Na1 180.000(10) . 4
Na2B Cs1B O7A 127.4(3) . 5_654
Na1 Cs1B O7A 52.6(3) 4 5_654
Na2B Cs1B O7A 127.4(3) . 4_564
Na1 Cs1B O7A 52.6(3) 4 4_564
O7A Cs1B O7A 87.0(4) 5_654 4_564
Na2B Cs1B O7A 127.4(3) . 6_444
Na1 Cs1B O7A 52.6(3) 4 6_444
O7A Cs1B O7A 87.0(4) 5_654 6_444
O7A Cs1B O7A 87.0(4) 4_564 6_444
Na2B Cs1B O8B 45.6(2) . 1_445
Na1 Cs1B O8B 134.4(2) 4 1_445
O7A Cs1B O8B 161.6(4) 5_654 1_445
O7A Cs1B O8B 88.5(3) 4_564 1_445
O7A Cs1B O8B 110.6(4) 6_444 1_445
Na2B Cs1B O8B 45.6(2) . 2_655
Na1 Cs1B O8B 134.4(2) 4 2_655
O7A Cs1B O8B 110.6(4) 5_654 2_655
O7A Cs1B O8B 161.6(4) 4_564 2_655
O7A Cs1B O8B 88.5(3) 6_444 2_655
O8B Cs1B O8B 76.5(4) 1_445 2_655
Na2B Cs1B O8B 45.6(2) . 3_565
Na1 Cs1B O8B 134.4(2) 4 3_565
O7A Cs1B O8B 88.5(3) 5_654 3_565
O7A Cs1B O8B 110.6(4) 4_564 3_565
O7A Cs1B O8B 161.6(4) 6_444 3_565
O8B Cs1B O8B 76.5(4) 1_445 3_565
O8B Cs1B O8B 76.5(4) 2_655 3_565
Na2B Cs1B O9B 55.67(15) . 2_545
Na1 Cs1B O9B 124.33(15) 4 2_545
O7A Cs1B O9B 150.0(4) 5_654 2_545
O7A Cs1B O9B 115.1(4) 4_564 2_545
O7A Cs1B O9B 74.8(3) 6_444 2_545
O8B Cs1B O9B 46.2(4) 1_445 2_545
O8B Cs1B O9B 46.6(4) 2_655 2_545
O8B Cs1B O9B 101.3(3) 3_565 2_545
Na2B Cs1B O9B 55.67(15) . 3_665
Na1 Cs1B O9B 124.33(15) 4 3_665
O7A Cs1B O9B 74.8(3) 5_654 3_665
O7A Cs1B O9B 150.0(4) 4_564 3_665
O7A Cs1B O9B 115.1(4) 6_444 3_665
O8B Cs1B O9B 101.3(3) 1_445 3_665
O8B Cs1B O9B 46.2(4) 2_655 3_665
O8B Cs1B O9B 46.6(4) 3_565 3_665
O9B Cs1B O9B 91.3(2) 2_545 3_665
Na2B Cs1B O9B 55.67(15) . 1_455
Na1 Cs1B O9B 124.33(15) 4 1_455
O7A Cs1B O9B 115.1(4) 5_654 1_455
O7A Cs1B O9B 74.8(3) 4_564 1_455
O7A Cs1B O9B 150.0(4) 6_444 1_455
O8B Cs1B O9B 46.6(4) 1_445 1_455
O8B Cs1B O9B 101.3(3) 2_655 1_455
O8B Cs1B O9B 46.2(4) 3_565 1_455
O9B Cs1B O9B 91.3(2) 2_545 1_455
O9B Cs1B O9B 91.3(2) 3_665 1_455
Na2B Cs1B O7B 134.7(3) . 2_665
Na1 Cs1B O7B 45.3(3) 4 2_665
O7A Cs1B O7B 44.9(6) 5_654 2_665
O7A Cs1B O7B 44.7(6) 4_564 2_665
O7A Cs1B O7B 97.9(3) 6_444 2_665
O8B Cs1B O7B 123.8(4) 1_445 2_665
O8B Cs1B O7B 153.7(4) 2_655 2_665
O8B Cs1B O7B 91.4(3) 3_565 2_665
O9B Cs1B O7B 159.5(4) 2_545 2_665
O9B Cs1B O7B 109.1(4) 3_665 2_665
O9B Cs1B O7B 85.9(3) 1_455 2_665
Na2A Cs2 Na2B 180.0 . .
Na2A Cs2 O8B 136.9(3) . 3_565
Na2B Cs2 O8B 43.1(2) . 3_565
Na2A Cs2 O8B 136.9(2) . 2_655
Na2B Cs2 O8B 43.1(2) . 2_655
O8B Cs2 O8B 72.6(4) 3_565 2_655
Na2A Cs2 O8B 136.9(2) . 1_445
Na2B Cs2 O8B 43.1(2) . 1_445
O8B Cs2 O8B 72.6(4) 3_565 1_445
O8B Cs2 O8B 72.6(4) 2_655 1_445
Na2A Cs2 O8A 44.3(2) . 1_445
Na2B Cs2 O8A 135.7(2) . 1_445
O8B Cs2 O8A 162.95(14) 3_565 1_445
O8B Cs2 O8A 97.63(12) 2_655 1_445
O8B Cs2 O8A 118.59(13) 1_445 1_445
Na2A Cs2 O8A 44.3(2) . 3_565
Na2B Cs2 O8A 135.7(2) . 3_565
O8B Cs2 O8A 118.59(13) 3_565 3_565
O8B Cs2 O8A 162.95(14) 2_655 3_565
O8B Cs2 O8A 97.63(12) 1_445 3_565
O8A Cs2 O8A 74.4(4) 1_445 3_565
Na2A Cs2 O8A 44.3(2) . 2_655
Na2B Cs2 O8A 135.7(2) . 2_655
O8B Cs2 O8A 97.63(13) 3_565 2_655
O8B Cs2 O8A 118.59(13) 2_655 2_655
O8B Cs2 O8A 162.95(14) 1_445 2_655
O8A Cs2 O8A 74.4(4) 1_445 2_655
O8A Cs2 O8A 74.4(4) 3_565 2_655
Na2A Cs2 O9A 44.49(18) . 2_665
Na2B Cs2 O9A 135.51(18) . 2_665
O8B Cs2 O9A 95.0(3) 3_565 2_665
O8B Cs2 O9A 156.2(3) 2_655 2_665
O8B Cs2 O9A 124.0(3) 1_445 2_665
O8A Cs2 O9A 88.8(3) 1_445 2_665
O8A Cs2 O9A 40.5(3) 3_565 2_665
O8A Cs2 O9A 41.4(3) 2_655 2_665
Na2A Cs2 O9A 44.49(18) . 3_455
Na2B Cs2 O9A 135.51(18) . 3_455
O8B Cs2 O9A 156.2(3) 3_565 3_455
O8B Cs2 O9A 124.0(3) 2_655 3_455
O8B Cs2 O9A 95.0(3) 1_445 3_455
O8A Cs2 O9A 40.5(3) 1_445 3_455
O8A Cs2 O9A 41.4(3) 3_565 3_455
O8A Cs2 O9A 88.8(3) 2_655 3_455
O9A Cs2 O9A 74.7(3) 2_665 3_455
Na2A Cs2 O9A 44.49(18) . 1_545
Na2B Cs2 O9A 135.51(18) . 1_545
O8B Cs2 O9A 124.0(3) 3_565 1_545
O8B Cs2 O9A 95.0(3) 2_655 1_545
O8B Cs2 O9A 156.2(3) 1_445 1_545
O8A Cs2 O9A 41.4(3) 1_445 1_545
O8A Cs2 O9A 88.8(3) 3_565 1_545
O8A Cs2 O9A 40.5(3) 2_655 1_545
O9A Cs2 O9A 74.7(3) 2_665 1_545
O9A Cs2 O9A 74.7(3) 3_455 1_545
Na2A Cs2 O6A 76.9(2) . 3_455
Na2B Cs2 O6A 103.1(2) . 3_455
O8B Cs2 O6A 117.7(4) 3_565 3_455
O8B Cs2 O6A 122.1(4) 2_655 3_455
O8B Cs2 O6A 60.1(3) 1_445 3_455
O8A Cs2 O6A 79.2(4) 1_445 3_455
O8A Cs2 O6A 42.3(4) 3_565 3_455
O8A Cs2 O6A 116.0(3) 2_655 3_455
O9A Cs2 O6A 81.6(3) 2_665 3_455
O9A Cs2 O6A 40.4(3) 3_455 3_455
O9A Cs2 O6A 114.9(3) 1_545 3_455
Cs1B Na1 Cs1A 180.0 4_554 .
Cs1B Na1 O7B 96.7(12) 4_554 5_444
Cs1A Na1 O7B 83.3(12) . 5_444
Cs1B Na1 O7B 96.7(12) 4_554 6_564
Cs1A Na1 O7B 83.3(12) . 6_564
O7B Na1 O7B 118.7(5) 5_444 6_564
Cs1B Na1 O7B 96.7(12) 4_554 4_654
Cs1A Na1 O7B 83.3(12) . 4_654
O7B Na1 O7B 118.6(5) 5_444 4_654
O7B Na1 O7B 118.6(5) 6_564 4_654
Cs1B Na1 O7A 85.2(12) 4_554 2_544
Cs1A Na1 O7A 94.8(12) . 2_544
O7B Na1 O7A 61.2(8) 5_444 2_544
O7B Na1 O7A 178(2) 6_564 2_544
O7B Na1 O7A 60.8(8) 4_654 2_544
Cs1B Na1 O7A 85.2(12) 4_554 3_664
Cs1A Na1 O7A 94.8(12) . 3_664
O7B Na1 O7A 178(2) 5_444 3_664
O7B Na1 O7A 60.8(8) 6_564 3_664
O7B Na1 O7A 61.2(8) 4_654 3_664
O7A Na1 O7A 119.3(3) 2_544 3_664
Cs1B Na1 O7A 85.2(12) 4_554 1_454
Cs1A Na1 O7A 94.8(12) . 1_454
O7B Na1 O7A 60.8(8) 5_444 1_454
O7B Na1 O7A 61.2(8) 6_564 1_454
O7B Na1 O7A 178(2) 4_654 1_454
O7A Na1 O7A 119.3(3) 2_544 1_454
O7A Na1 O7A 119.3(3) 3_664 1_454
Cs1B Na1 Si1B 91.7(9) 4_554 6_554
Cs1A Na1 Si1B 88.3(9) . 6_554
O7B Na1 Si1B 148.8(7) 5_444 6_554
O7B Na1 Si1B 30.2(4) 6_564 6_554
O7B Na1 Si1B 89.9(5) 4_654 6_554
O7A Na1 Si1B 149.8(5) 2_544 6_554
O7A Na1 Si1B 30.6(4) 3_664 6_554
O7A Na1 Si1B 90.3(5) 1_454 6_554
Cs1B Na1 Si1B 91.7(9) 4_554 4_554
Cs1A Na1 Si1B 88.3(9) . 4_554
O7B Na1 Si1B 89.9(5) 5_444 4_554
O7B Na1 Si1B 148.8(7) 6_564 4_554
O7B Na1 Si1B 30.2(4) 4_654 4_554
O7A Na1 Si1B 30.6(4) 2_544 4_554
O7A Na1 Si1B 90.3(5) 3_664 4_554
O7A Na1 Si1B 149.8(5) 1_454 4_554
Si1B Na1 Si1B 119.91(10) 6_554 4_554
Cs1B Na1 Si1B 91.7(9) 4_554 5_554
Cs1A Na1 Si1B 88.3(9) . 5_554
O7B Na1 Si1B 30.2(4) 5_444 5_554
O7B Na1 Si1B 89.9(5) 6_564 5_554
O7B Na1 Si1B 148.8(7) 4_654 5_554
O7A Na1 Si1B 90.3(5) 2_544 5_554
O7A Na1 Si1B 149.8(5) 3_664 5_554
O7A Na1 Si1B 30.6(4) 1_454 5_554
Si1B Na1 Si1B 119.91(10) 6_554 5_554
Si1B Na1 Si1B 119.91(10) 4_554 5_554
Cs1B Na1 Si1A 90.2(9) 4_554 2_554
Cs1A Na1 Si1A 89.8(9) . 2_554
O7B Na1 Si1A 30.5(5) 5_444 2_554
O7B Na1 Si1A 149.1(6) 6_564 2_554
O7B Na1 Si1A 90.2(5) 4_654 2_554
O7A Na1 Si1A 30.8(4) 2_544 2_554
O7A Na1 Si1A 150.1(5) 3_664 2_554
O7A Na1 Si1A 89.6(4) 1_454 2_554
Si1B Na1 Si1A 178.1(19) 6_554 2_554
Si1B Na1 Si1A 60.3(3) 4_554 2_554
Si1B Na1 Si1A 59.7(3) 5_554 2_554
Cs1A Na2A Cs2 180.0 . .
Cs1A Na2A O8A 88.2(18) . 2_655
Cs2 Na2A O8A 91.8(18) . 2_655
Cs1A Na2A O8A 88.2(18) . 1_445
Cs2 Na2A O8A 91.8(18) . 1_445
O8A Na2A O8A 119.9(2) 2_655 1_445
Cs1A Na2A O8A 88.2(18) . 3_565
Cs2 Na2A O8A 91.8(18) . 3_565
O8A Na2A O8A 119.9(2) 2_655 3_565
O8A Na2A O8A 119.9(2) 1_445 3_565
Cs1A Na2A O9A 83.9(17) . 2_665
Cs2 Na2A O9A 96.1(17) . 2_665
O8A Na2A O9A 60.6(5) 2_655 2_665
O8A Na2A O9A 172(3) 1_445 2_665
O8A Na2A O9A 59.4(5) 3_565 2_665
Cs1A Na2A O9A 83.9(17) . 3_455
Cs2 Na2A O9A 96.1(17) . 3_455
O8A Na2A O9A 172(3) 2_655 3_455
O8A Na2A O9A 59.4(5) 1_445 3_455
O8A Na2A O9A 60.6(5) 3_565 3_455
O9A Na2A O9A 118.9(6) 2_665 3_455
Cs1A Na2A O9A 83.9(17) . 1_545
Cs2 Na2A O9A 96.1(17) . 1_545
O8A Na2A O9A 59.4(5) 2_655 1_545
O8A Na2A O9A 60.6(5) 1_445 1_545
O8A Na2A O9A 172(3) 3_565 1_545
O9A Na2A O9A 118.9(6) 2_665 1_545
O9A Na2A O9A 118.9(6) 3_455 1_545
Cs1A Na2A Si3A 90.4(14) . 2_665
Cs2 Na2A Si3A 89.6(14) . 2_665
O8A Na2A Si3A 30.5(4) 2_655 2_665
O8A Na2A Si3A 150.4(5) 1_445 2_665
O8A Na2A Si3A 89.6(4) 3_565 2_665
O9A Na2A Si3A 30.8(3) 2_665 2_665
O9A Na2A Si3A 149.7(7) 3_455 2_665
O9A Na2A Si3A 89.8(3) 1_545 2_665
Cs1A Na2A Si3A 90.4(14) . 3_455
Cs2 Na2A Si3A 89.6(14) . 3_455
O8A Na2A Si3A 150.4(5) 2_655 3_455
O8A Na2A Si3A 89.6(4) 1_445 3_455
O8A Na2A Si3A 30.5(4) 3_565 3_455
O9A Na2A Si3A 89.8(3) 2_665 3_455
O9A Na2A Si3A 30.9(3) 3_455 3_455
O9A Na2A Si3A 149.7(7) 1_545 3_455
Si3A Na2A Si3A 120.00(4) 2_665 3_455
Cs1A Na2A Si3A 90.4(14) . 1_545
Cs2 Na2A Si3A 89.6(14) . 1_545
O8A Na2A Si3A 89.6(4) 2_655 1_545
O8A Na2A Si3A 30.5(4) 1_445 1_545
O8A Na2A Si3A 150.4(5) 3_565 1_545
O9A Na2A Si3A 149.7(7) 2_665 1_545
O9A Na2A Si3A 89.8(3) 3_455 1_545
O9A Na2A Si3A 30.8(3) 1_545 1_545
Si3A Na2A Si3A 120.00(4) 2_665 1_545
Si3A Na2A Si3A 120.00(4) 3_455 1_545
Cs1A Na2A Si2A 89.3(14) . 3
Cs2 Na2A Si2A 90.7(14) . 3
O8A Na2A Si2A 149.7(5) 2_655 3
O8A Na2A Si2A 29.8(5) 1_445 3
O8A Na2A Si2A 90.2(5) 3_565 3
O9A Na2A Si2A 148.9(7) 2_665 3
O9A Na2A Si2A 30.0(3) 3_455 3
O9A Na2A Si2A 90.4(4) 1_545 3
Si3A Na2A Si2A 180(2) 2_665 3
Si3A Na2A Si2A 59.78(19) 3_455 3
Si3A Na2A Si2A 60.23(19) 1_545 3
Cs1B Na2B O8B 98(2) . 3_565
Cs1B Na2B O8B 98(2) . 1_445
O8B Na2B O8B 118.3(10) 3_565 1_445
Cs1B Na2B O8B 98(2) . 2_655
O8B Na2B O8B 118.3(10) 3_565 2_655
O8B Na2B O8B 118.3(10) 1_445 2_655
Cs1B Na2B O9B 87.9(19) . 2_545
O8B Na2B O9B 175(4) 3_565 2_545
O8B Na2B O9B 60.3(5) 1_445 2_545
O8B Na2B O9B 61.0(5) 2_655 2_545
Cs1B Na2B O9B 87.9(19) . 3_665
O8B Na2B O9B 61.0(5) 3_565 3_665
O8B Na2B O9B 175(4) 1_445 3_665
O8B Na2B O9B 60.3(5) 2_655 3_665
O9B Na2B O9B 119.9(2) 2_545 3_665
Cs1B Na2B O9B 87.9(19) . 1_455
O8B Na2B O9B 60.3(5) 3_565 1_455
O8B Na2B O9B 61.0(5) 1_445 1_455
O8B Na2B O9B 175(4) 2_655 1_455
O9B Na2B O9B 119.9(2) 2_545 1_455
O9B Na2B O9B 119.9(2) 3_665 1_455
Cs1B Na2B Cs2 180.0 . .
O8B Na2B Cs2 82(2) 3_565 .
O8B Na2B Cs2 82(2) 1_445 .
O8B Na2B Cs2 82(2) 2_655 .
O9B Na2B Cs2 92.1(19) 2_545 .
O9B Na2B Cs2 92.1(19) 3_665 .
O9B Na2B Cs2 92.1(19) 1_455 .
Cs1B Na2B Si3B 96.9(16) . 3_665
O8B Na2B Si3B 30.0(5) 3_565 3_665
O8B Na2B Si3B 147.0(17) 1_445 3_665
O8B Na2B Si3B 88.9(6) 2_655 3_665
O9B Na2B Si3B 149.8(6) 2_545 3_665
O9B Na2B Si3B 31.4(3) 3_665 3_665
O9B Na2B Si3B 90.2(3) 1_455 3_665
Cs2 Na2B Si3B 83.1(16) . 3_665
Cs1B Na2B Si3B 96.9(16) . 2_545
O8B Na2B Si3B 147.0(17) 3_565 2_545
O8B Na2B Si3B 88.9(6) 1_445 2_545
O8B Na2B Si3B 30.0(5) 2_655 2_545
O9B Na2B Si3B 31.4(3) 2_545 2_545
O9B Na2B Si3B 90.2(3) 3_665 2_545
O9B Na2B Si3B 149.8(6) 1_455 2_545
Cs2 Na2B Si3B 83.1(16) . 2_545
Si3B Na2B Si3B 118.6(6) 3_665 2_545
Cs1B Na2B Si3B 96.9(16) . 1_455
O8B Na2B Si3B 88.9(6) 3_565 1_455
O8B Na2B Si3B 30.0(5) 1_445 1_455
O8B Na2B Si3B 147.0(17) 2_655 1_455
O9B Na2B Si3B 90.2(3) 2_545 1_455
O9B Na2B Si3B 149.8(6) 3_665 1_455
O9B Na2B Si3B 31.4(3) 1_455 1_455
Cs2 Na2B Si3B 83.1(16) . 1_455
Si3B Na2B Si3B 118.6(6) 3_665 1_455
Si3B Na2B Si3B 118.6(6) 2_545 1_455
Cs1B Na2B Si2B 96.3(16) . 2
O8B Na2B Si2B 146.8(16) 3_565 2
O8B Na2B Si2B 29.6(5) 1_445 2
O8B Na2B Si2B 89.4(7) 2_655 2
O9B Na2B Si2B 31.0(3) 2_545 2
O9B Na2B Si2B 149.7(6) 3_665 2
O9B Na2B Si2B 90.3(3) 1_455 2
Cs2 Na2B Si2B 83.7(16) . 2
Si3B Na2B Si2B 167(3) 3_665 2
Si3B Na2B Si2B 59.6(3) 2_545 2
Si3B Na2B Si2B 59.6(3) 1_455 2
O5A Si1A O2A 113.2(9) 1_556 .
O5A Si1A O7B 111.7(8) 1_556 6_565
O2A Si1A O7B 110.1(9) . 6_565
O5A Si1A O7A 111.4(8) 1_556 1_455
O2A Si1A O7A 108.3(8) . 1_455
O7B Si1A O7A 101.5(6) 6_565 1_455
O5A Si1A Li1 39.8(6) 1_556 8
O2A Si1A Li1 116.4(9) . 8
O7B Si1A Li1 74.3(7) 6_565 8
O7A Si1A Li1 133.8(7) 1_455 8
O5A Si1A Na1 127.6(12) 1_556 1_556
O2A Si1A Na1 119.3(12) . 1_556
O7B Si1A Na1 49.6(7) 6_565 1_556
O7A Si1A Na1 51.9(7) 1_455 1_556
Li1 Si1A Na1 110.2(10) 8 1_556
O5A Si1A Cs1B 160.0(7) 1_556 4
O2A Si1A Cs1B 86.0(7) . 4
O7B Si1A Cs1B 63.8(6) 6_565 4
O7A Si1A Cs1B 54.1(6) 1_455 4
Li1 Si1A Cs1B 137.4(5) 8 4
Na1 Si1A Cs1B 33.8(9) 1_556 4
O5A Si1A Cs1A 92.9(6) 1_556 1_556
O2A Si1A Cs1A 153.3(7) . 1_556
O7B Si1A Cs1A 51.0(6) 6_565 1_556
O7A Si1A Cs1A 64.7(6) 1_455 1_556
Li1 Si1A Cs1A 79.5(6) 8 1_556
Na1 Si1A Cs1A 35.1(9) 1_556 1_556
Cs1B Si1A Cs1A 68.95(13) 4 1_556
O5B Si1B O7B 116.5(8) . 1_545
O5B Si1B O7A 104.6(8) . 5_654
O7B Si1B O7A 101.7(6) 1_545 5_654
O5B Si1B O2B 113.1(9) . .
O7B Si1B O2B 111.3(8) 1_545 .
O7A Si1B O2B 108.6(9) 5_654 .
O5B Si1B Li1 33.5(6) . 15_554
O7B Si1B Li1 137.6(7) 1_545 15_554
O7A Si1B Li1 74.5(7) 5_654 15_554
O2B Si1B Li1 109.8(9) . 15_554
O5B Si1B Na1 125.0(12) . 4
O7B Si1B Na1 49.7(7) 1_545 4
O7A Si1B Na1 52.0(7) 5_654 4
O2B Si1B Na1 121.4(12) . 4
Li1 Si1B Na1 113.6(9) 15_554 4
O5B Si1B Cs1A 160.6(6) . 4
O7B Si1B Cs1A 52.7(6) 1_545 4
O7A Si1B Cs1A 66.4(6) 5_654 4
O2B Si1B Cs1A 86.4(7) . 4
Li1 Si1B Cs1A 140.8(5) 15_554 4
Na1 Si1B Cs1A 35.7(9) 4 4
O5B Si1B Cs1B 91.7(6) . .
O7B Si1B Cs1B 62.3(6) 1_545 .
O7A Si1B Cs1B 52.5(6) 5_654 .
O2B Si1B Cs1B 153.2(7) . .
Li1 Si1B Cs1B 84.9(5) 15_554 .
Na1 Si1B Cs1B 33.4(9) 4 .
Cs1A Si1B Cs1B 69.06(13) 4 .
O9A Si2A O4A 112.3(8) 1_545 .
O9A Si2A O8A 103.9(9) 1_545 2_655
O4A Si2A O8A 109.1(8) . 2_655
O9A Si2A O1A 112.2(8) 1_545 .
O4A Si2A O1A 109.4(9) . .
O8A Si2A O1A 109.8(8) 2_655 .
O9A Si2A Na2A 56.7(6) 1_545 .
O4A Si2A Na2A 133.3(15) . .
O8A Si2A Na2A 48.2(6) 2_655 .
O1A Si2A Na2A 116.7(15) . .
O9A Si2A Cs1A 57.4(5) 1_545 .
O4A Si2A Cs1A 97.5(6) . .
O8A Si2A Cs1A 56.3(5) 2_655 .
O1A Si2A Cs1A 152.9(6) . .
Na2A Si2A Cs1A 36.3(14) . .
O9A Si2A Cs2 70.0(4) 1_545 .
O4A Si2A Cs2 167.6(7) . .
O8A Si2A Cs2 59.0(5) 2_655 .
O1A Si2A Cs2 79.8(6) . .
Na2A Si2A Cs2 36.9(14) . .
Cs1A Si2A Cs2 73.16(15) . .
O1B Si2B O4B 112.0(9) . .
O1B Si2B O8B 110.2(9) . 3_565
O4B Si2B O8B 112.8(8) . 3_565
O1B Si2B O9B 115.4(8) . 1_455
O4B Si2B O9B 104.6(7) . 1_455
O8B Si2B O9B 101.3(8) 3_565 1_455
O1B Si2B Na2B 120.6(17) . .
O4B Si2B Na2B 127.1(17) . .
O8B Si2B Na2B 44.1(6) 3_565 .
O9B Si2B Na2B 57.8(7) 1_455 .
O1B Si2B Cs1B 150.1(6) . .
O4B Si2B Cs1B 97.8(5) . .
O8B Si2B Cs1B 53.2(5) 3_565 .
O9B Si2B Cs1B 55.2(5) 1_455 .
Na2B Si2B Cs1B 29.6(16) . .
O1B Si2B Cs2 77.2(6) . .
O4B Si2B Cs2 168.5(6) . .
O8B Si2B Cs2 56.2(5) 3_565 .
O9B Si2B Cs2 76.2(4) 1_455 .
Na2B Si2B Cs2 43.4(16) . .
Cs1B Si2B Cs2 73.03(14) . .
O3A Si3A O6A 111.1(8) . .
O3A Si3A O9A 112.9(6) . .
O6A Si3A O9A 107.8(8) . .
O3A Si3A O8A 111.6(8) . 1_455
O6A Si3A O8A 108.8(8) . 1_455
O9A Si3A O8A 104.4(8) . 1_455
O3A Si3A Li1 43.3(6) . 7_454
O6A Si3A Li1 125.3(9) . 7_454
O9A Si3A Li1 69.6(5) . 7_454
O8A Si3A Li1 125.0(7) 1_455 7_454
O3A Si3A Na2A 138.7(15) . 1_565
O6A Si3A Na2A 109.9(16) . 1_565
O9A Si3A Na2A 57.2(6) . 1_565
O8A Si3A Na2A 48.8(6) 1_455 1_565
Li1 Si3A Na2A 111.9(13) 7_454 1_565
O3A Si3A Cs1A 103.1(4) . 1_565
O6A Si3A Cs1A 145.8(7) . 1_565
O9A Si3A Cs1A 56.8(5) . 1_565
O8A Si3A Cs1A 55.6(5) 1_455 1_565
Li1 Si3A Cs1A 80.8(6) 7_454 1_565
Na2A Si3A Cs1A 36.0(14) 1_565 1_565
O3A Si3A Cs2 172.2(6) . 1_565
O6A Si3A Cs2 72.6(6) . 1_565
O9A Si3A Cs2 71.4(4) . 1_565
O8A Si3A Cs2 60.6(5) 1_455 1_565
Li1 Si3A Cs2 140.6(5) 7_454 1_565
Na2A Si3A Cs2 37.4(14) 1_565 1_565
Cs1A Si3A Cs2 73.43(15) 1_565 1_565
O3B Si3B O6B 113.6(8) . .
O3B Si3B O8B 116.6(8) . 1_545
O6B Si3B O8B 110.9(8) . 1_545
O3B Si3B O9B 100.1(6) . .
O6B Si3B O9B 112.3(8) . .
O8B Si3B O9B 102.3(8) 1_545 .
O3B Si3B Li1 34.4(6) . 13_544
O6B Si3B Li1 119.2(9) . 13_544
O8B Si3B Li1 129.3(7) 1_545 13_544
O9B Si3B Li1 66.4(5) . 13_544
O3B Si3B Na2B 128.5(17) . 1_655
O6B Si3B Na2B 117.9(16) . 1_655
O8B Si3B Na2B 44.8(6) 1_545 1_655
O9B Si3B Na2B 58.4(7) . 1_655
Li1 Si3B Na2B 111.0(14) 13_544 1_655
O3B Si3B Cs1B 98.9(5) . 1_655
O6B Si3B Cs1B 147.3(7) . 1_655
O8B Si3B Cs1B 53.3(5) 1_545 1_655
O9B Si3B Cs1B 55.3(5) . 1_655
Li1 Si3B Cs1B 85.5(6) 13_544 1_655
Na2B Si3B Cs1B 29.6(16) 1_655 1_655
O3B Si3B Cs2 172.1(5) . 1_655
O6B Si3B Cs2 74.2(6) . 1_655
O8B Si3B Cs2 57.4(5) 1_545 1_655
O9B Si3B Cs2 77.4(4) . 1_655
Li1 Si3B Cs2 143.8(5) 13_544 1_655
Na2B Si3B Cs2 43.9(16) 1_655 1_655
Cs1B Si3B Cs2 73.44(15) 1_655 1_655
O3A Al1 O3B 88.1(3) 3 15_654
O3A Al1 O1A 166.9(9) 3 10_554
O3B Al1 O1A 96.6(7) 15_654 10_554
O3A Al1 O2A 89.4(8) 3 17_543
O3B Al1 O2A 92.9(8) 15_654 17_543
O1A Al1 O2A 78.3(8) 10_554 17_543
O3A Al1 O1B 95.7(7) 3 12_554
O3B Al1 O1B 170.2(9) 15_654 12_554
O1A Al1 O1B 81.6(2) 10_554 12_554
O2A Al1 O1B 96.2(8) 17_543 12_554
O3A Al1 O2B 95.6(8) 3 5_654
O3B Al1 O2B 91.9(8) 15_654 5_654
O1A Al1 O2B 96.4(8) 10_554 5_654
O2A Al1 O2B 173.3(3) 17_543 5_654
O1B Al1 O2B 78.8(8) 12_554 5_654
O3A Al1 Be1A 98.8(10) 3 2_655
O3B Al1 Be1A 131.2(9) 15_654 2_655
O1A Al1 Be1A 87.2(10) 10_554 2_655
O2A Al1 Be1A 135.1(10) 17_543 2_655
O1B Al1 Be1A 39.3(9) 12_554 2_655
O2B Al1 Be1A 39.6(9) 5_654 2_655
O3A Al1 Be1B 127.2(9) 3 13_544
O3B Al1 Be1B 98.5(10) 15_654 13_544
O1A Al1 Be1B 40.2(9) 10_554 13_544
O2A Al1 Be1B 38.2(9) 17_543 13_544
O1B Al1 Be1B 86.4(10) 12_554 13_544
O2B Al1 Be1B 136.1(10) 5_654 13_544
Be1A Al1 Be1B 113.9(3) 2_655 13_544
O3A Al1 Li1 44.8(6) 3 9_554
O3B Al1 Li1 43.7(6) 15_654 9_554
O1A Al1 Li1 140.0(8) 10_554 9_554
O2A Al1 Li1 95.9(9) 17_543 9_554
O1B Al1 Li1 138.3(9) 12_554 9_554
O2B Al1 Li1 90.9(9) 5_654 9_554
Be1A Al1 Li1 120.8(11) 2_655 9_554
Be1B Al1 Li1 125.3(11) 13_544 9_554
O5A Al2 O4B 94.7(8) 1_655 14_654
O5A Al2 O5B 89.3(3) 1_655 15_654
O4B Al2 O5B 94.2(8) 14_654 15_654
O5A Al2 O4A 92.2(8) 1_655 2_655
O4B Al2 O4A 168.6(3) 14_654 2_655
O5B Al2 O4A 95.0(8) 15_654 2_655
O5A Al2 O6B 169.3(8) 1_655 11_654
O4B Al2 O6B 76.3(8) 14_654 11_654
O5B Al2 O6B 97.0(8) 15_654 11_654
O4A Al2 O6B 95.9(8) 2_655 11_654
O5A Al2 O6A 94.4(8) 1_655 10_654
O4B Al2 O6A 93.9(8) 14_654 10_654
O5B Al2 O6A 170.7(8) 15_654 10_654
O4A Al2 O6A 76.4(8) 2_655 10_654
O6B Al2 O6A 80.7(2) 11_654 10_654
O5A Al2 Be1B 133.4(10) 1_655 14_654
O4B Al2 Be1B 38.8(8) 14_654 14_654
O5B Al2 Be1B 91.9(10) 15_654 14_654
O4A Al2 Be1B 134.0(10) 2_655 14_654
O6B Al2 Be1B 38.1(9) 11_654 14_654
O6A Al2 Be1B 91.7(10) 10_654 14_654
O5A Al2 Be1A 90.9(10) 1_655 2_655
O4B Al2 Be1A 131.8(9) 14_654 2_655
O5B Al2 Be1A 133.7(10) 15_654 2_655
O4A Al2 Be1A 38.8(8) 2_655 2_655
O6B Al2 Be1A 90.9(10) 11_654 2_655
O6A Al2 Be1A 37.9(9) 10_654 2_655
Be1B Al2 Be1A 119.8(3) 14_654 2_655
O5A Al2 Li1 45.1(6) 1_655 8_654
O4B Al2 Li1 99.1(9) 14_654 8_654
O5B Al2 Li1 44.3(6) 15_654 8_654
O4A Al2 Li1 92.3(9) 2_655 8_654
O6B Al2 Li1 141.1(8) 11_654 8_654
O6A Al2 Li1 138.1(9) 10_654 8_654
Be1B Al2 Li1 122.5(11) 14_654 8_654
Be1A Al2 Li1 117.7(11) 2_655 8_654
Si2A O1A Be1B 126.2(16) . 10_554
Si2A O1A Al1 138.9(11) . 16_554
Be1B O1A Al1 92.4(13) 10_554 16_554
Si2B O1B Be1A 125.1(16) . 16_554
Si2B O1B Al1 137.6(11) . 18_444
Be1A O1B Al1 91.8(14) 16_554 18_444
Be1B O2A Si1A 137.3(17) 5 .
Be1B O2A Al1 93.8(14) 5 11
Si1A O2A Al1 126.3(12) . 11
Be1A O2B Si1B 140.6(17) 6 .
Be1A O2B Al1 91.4(14) 6 5_655
Si1B O2B Al1 125.2(11) . 5_655
Si3A O3A Al1 148.5(10) . 2
Si3A O3A Li1 102.9(10) . 7_454
Al1 O3A Li1 96.2(8) 2 7_454
Si3B O3B Al1 143.0(10) . 8_545
Si3B O3B Li1 118.1(10) . 13_544
Al1 O3B Li1 94.8(8) 8_545 13_544
Si2A O4A Be1A 132.8(18) . .
Si2A O4A Al2 131.8(11) . 3_665
Be1A O4A Al2 94.0(14) . 3_665
Be1B O4B Si2B 129.0(18) . .
Be1B O4B Al2 95.0(14) . 9_565
Si2B O4B Al2 133.0(11) . 9_565
Si1A O5A Al2 156.6(9) 1_554 1_455
Si1A O5A Li1 108.9(10) 1_554 8_554
Al2 O5A Li1 94.4(9) 1_455 8_554
Si1B O5B Al2 147.1(9) . 8_545
Si1B O5B Li1 119.5(10) . 15_554
Al2 O5B Li1 93.3(9) 8_545 15_554
Be1A O6A Si3A 132.2(15) 17_554 .
Be1A O6A Al2 93.2(14) 17_554 16_564
Si3A O6A Al2 126.0(11) . 16_564
Be1A O6A Cs2 99.8(14) 17_554 1_565
Si3A O6A Cs2 83.5(7) . 1_565
Al2 O6A Cs2 121.0(7) 16_564 1_565
Be1B O6B Si3B 133.6(16) 12_554 .
Be1B O6B Al2 92.7(15) 12_554 17_644
Si3B O6B Al2 126.0(11) . 17_644
Be1B O6B Cs2 101.9(14) 12_554 1_655
Si3B O6B Cs2 81.9(7) . 1_655
Al2 O6B Cs2 119.4(7) 17_644 1_655
Si1B O7A Si1A 155.1(10) 5_655 1_655
Si1B O7A Na1 97.4(9) 5_655 1_656
Si1A O7A Na1 97.3(9) 1_655 1_656
Si1B O7A Cs1B 103.4(8) 5_655 4_655
Si1A O7A Cs1B 101.1(7) 1_655 4_655
Na1 O7A Cs1B 42.2(12) 1_656 4_655
Si1B O7A Cs1A 88.4(6) 5_655 1_656
Si1A O7A Cs1A 90.3(7) 1_655 1_656
Na1 O7A Cs1A 39.4(12) 1_656 1_656
Cs1B O7A Cs1A 81.6(4) 4_655 1_656
Si1B O7B Si1A 152.2(11) 1_565 6_564
Si1B O7B Na1 100.0(9) 1_565 4_565
Si1A O7B Na1 99.9(9) 6_564 4_565
Si1B O7B Cs1A 102.8(8) 1_565 4_565
Si1A O7B Cs1A 104.9(8) 6_564 4_565
Na1 O7B Cs1A 45.3(12) 4_565 4_565
Si1B O7B Cs1B 92.9(7) 1_565 1_565
Si1A O7B Cs1B 91.0(6) 6_564 1_565
Na1 O7B Cs1B 38.0(12) 4_565 1_565
Cs1A O7B Cs1B 83.3(4) 4_565 1_565
Si2A O8A Si3A 156.7(11) 3_665 1_655
Si2A O8A Na2A 102.0(8) 3_665 1_665
Si3A O8A Na2A 100.7(8) 1_655 1_665
Si2A O8A Cs1A 99.7(7) 3_665 1_665
Si3A O8A Cs1A 100.2(7) 1_655 1_665
Na2A O8A Cs1A 44.5(18) 1_665 1_665
Si2A O8A Cs2 97.4(6) 3_665 1_665
Si3A O8A Cs2 95.1(6) 1_655 1_665
Na2A O8A Cs2 43.9(18) 1_665 1_665
Cs1A O8A Cs2 88.4(4) 1_665 1_665
Si2B O8B Si3B 148.5(11) 2_665 1_565
Si2B O8B Na2B 106.3(8) 2_665 1_665
Si3B O8B Na2B 105.2(8) 1_565 1_665
Si2B O8B Cs1B 102.7(7) 2_665 1_665
Si3B O8B Cs1B 102.5(7) 1_565 1_665
Na2B O8B Cs1B 37(2) 1_665 1_665
Si2B O8B Cs2 99.8(6) 2_665 1_665
Si3B O8B Cs2 98.2(6) 1_565 1_665
Na2B O8B Cs2 54(2) 1_665 1_665
Cs1B O8B Cs2 91.3(4) 1_665 1_665
Si2A O9A Si3A 158.9(6) 1_565 .
Si2A O9A Na2A 93.3(7) 1_565 1_565
Si3A O9A Na2A 92.0(7) . 1_565
Si2A O9A Li1 113.3(7) 1_565 7_454
Si3A O9A Li1 76.4(6) . 7_454
Na2A O9A Li1 134.4(16) 1_565 7_454
Si2A O9A Cs1A 98.8(6) 1_565 1_565
Si3A O9A Cs1A 99.1(6) . 1_565
Na2A O9A Cs1A 43.6(17) 1_565 1_565
Li1 O9A Cs1A 94.2(6) 7_454 1_565
Si2A O9A Cs2 86.7(4) 1_565 1_565
Si3A O9A Cs2 84.5(4) . 1_565
Na2A O9A Cs2 39.4(17) 1_565 1_565
Li1 O9A Cs2 160.0(6) 7_454 1_565
Cs1A O9A Cs2 83.0(3) 1_565 1_565
Si2B O9B Si3B 147.1(5) 1_655 .
Si2B O9B Na2B 91.2(8) 1_655 1_655
Si3B O9B Na2B 90.3(8) . 1_655
Si2B O9B Cs1B 100.4(6) 1_655 1_655
Si3B O9B Cs1B 100.2(6) . 1_655
Na2B O9B Cs1B 36.5(19) 1_655 1_655
O6A Be1A O1B 123(3) 11_444 10_554
O6A Be1A O2B 112.6(17) 11_444 6_554
O1B Be1A O2B 98(2) 10_554 6_554
O6A Be1A O4A 96(2) 11_444 .
O1B Be1A O4A 109.4(16) 10_554 .
O2B Be1A O4A 119(2) 6_554 .
O6A Be1A Al1 133.3(18) 11_444 3_665
O1B Be1A Al1 48.9(11) 10_554 3_665
O2B Be1A Al1 49.0(13) 6_554 3_665
O4A Be1A Al1 131.0(19) . 3_665
O6A Be1A Al2 48.9(11) 11_444 3_665
O1B Be1A Al2 135.5(17) 10_554 3_665
O2B Be1A Al2 126.2(18) 6_554 3_665
O4A Be1A Al2 47.2(11) . 3_665
Al1 Be1A Al2 174.7(16) 3_665 3_665
O2A Be1B O6B 114.0(17) 5_554 18_444
O2A Be1B O4B 127(3) 5_554 .
O6B Be1B O4B 95(2) 18_444 .
O2A Be1B O1A 95(2) 5_554 16_554
O6B Be1B O1A 123(3) 18_444 16_554
O4B Be1B O1A 106.1(16) . 16_554
O2A Be1B Al1 48.0(12) 5_554 7_455
O6B Be1B Al1 131.2(19) 18_444 7_455
O4B Be1B Al1 133.6(18) . 7_455
O1A Be1B Al1 47.4(11) 16_554 7_455
O2A Be1B Al2 130.8(18) 5_554 9_565
O6B Be1B Al2 49.2(11) 18_444 9_565
O4B Be1B Al2 46.3(11) . 9_565
O1A Be1B Al2 133.7(17) 16_554 9_565
Al1 Be1B Al2 178.7(16) 7_455 9_565
O3B Li1 O5B 132.7(17) 7_455 8
O3B Li1 O3A 80.3(7) 7_455 13_545
O5B Li1 O3A 108.8(12) 8 13_545
O3B Li1 O5A 109.7(12) 7_455 15
O5B Li1 O5A 82.7(7) 8 15
O3A Li1 O5A 153.7(18) 13_545 15
O3B Li1 O9A 142.5(11) 7_455 13_545
O5B Li1 O9A 78.2(9) 8 13_545
O3A Li1 O9A 67.8(8) 13_545 13_545
O5A Li1 O9A 92.7(11) 15 13_545
O3B Li1 Al2 134.5(12) 7_455 15_665
O5B Li1 Al2 42.4(6) 8 15_665
O3A Li1 Al2 143.3(11) 13_545 15_665
O5A Li1 Al2 40.4(6) 15 15_665
O9A Li1 Al2 81.7(7) 13_545 15_665
O3B Li1 Al1 41.5(5) 7_455 14_545
O5B Li1 Al1 133.9(13) 8 14_545
O3A Li1 Al1 39.1(5) 13_545 14_545
O5A Li1 Al1 142.0(12) 15 14_545
O9A Li1 Al1 103.3(8) 13_545 14_545
Al2 Li1 Al1 173.4(13) 15_665 14_545
O3B Li1 Si3A 112.2(8) 7_455 13_545
O5B Li1 Si3A 93.7(9) 8 13_545
O3A Li1 Si3A 33.8(6) 13_545 13_545
O5A Li1 Si3A 124.9(13) 15 13_545
O9A Li1 Si3A 34.0(4) 13_545 13_545
Al2 Li1 Si3A 113.2(8) 15_665 13_545
Al1 Li1 Si3A 70.9(5) 14_545 13_545
O3B Li1 Si1A 86.7(9) 7_455 15_554
O5B Li1 Si1A 114.0(8) 8 15_554
O3A Li1 Si1A 131.6(13) 13_545 15_554
O5A Li1 Si1A 31.3(6) 15 15_554
O9A Li1 Si1A 99.7(9) 13_545 15_554
Al2 Li1 Si1A 71.7(5) 15_665 15_554
Al1 Li1 Si1A 111.2(8) 14_545 15_554
Si3A Li1 Si1A 120.6(11) 13_545 15_554
O3B Li1 Si3B 27.5(6) 7_455 7_455
O5B Li1 Si3B 112.6(13) 8 7_455
O3A Li1 Si3B 105.6(9) 13_545 7_455
O5A Li1 Si3B 90.7(9) 15 7_455
O9A Li1 Si3B 169.0(9) 13_545 7_455
Al2 Li1 Si3B 107.4(8) 15_665 7_455
Al1 Li1 Si3B 68.1(5) 14_545 7_455
Si3A Li1 Si3B 138.9(6) 13_545 7_455
Si1A Li1 Si3B 78.0(6) 15_554 7_455
O3B Li1 Si1B 118.6(13) 7_455 8
O5B Li1 Si1B 27.0(6) 8 8
O3A Li1 Si1B 84.4(9) 13_545 8
O5A Li1 Si1B 109.7(9) 15 8
O9A Li1 Si1B 78.4(6) 13_545 8
Al2 Li1 Si1B 69.4(5) 15_665 8
Al1 Li1 Si1B 107.2(8) 14_545 8
Si3A Li1 Si1B 79.2(6) 13_545 8
Si1A Li1 Si1B 140.9(6) 15_554 8
Si3B Li1 Si1B 110.2(10) 7_455 8
O3B Li1 Cs1A 109.1(10) 7_455 13
O5B Li1 Cs1A 118.1(11) 8 13
O3A Li1 Cs1A 80.7(10) 13_545 13
O5A Li1 Cs1A 73.1(10) 15 13
O9A Li1 Cs1A 48.2(5) 13_545 13
Al2 Li1 Cs1A 94.3(7) 15_665 13
Al1 Li1 Cs1A 92.2(7) 14_545 13
Si3A Li1 Cs1A 60.5(6) 13_545 13
Si1A Li1 Cs1A 60.1(5) 15_554 13
Si3B Li1 Cs1A 123.4(7) 7_455 13
Si1B Li1 Cs1A 126.4(7) 8 13

loop_
_geom_bond_atom_site_label_1
_geom_bond_atom_site_label_2
_geom_bond_distance
_geom_bond_site_symmetry_2
Cs1A Na1 2.22(5) .
Cs1A Na2A 2.27(8) .
Cs1A O7B 3.097(16) 5_444
Cs1A O7B 3.097(16) 6_564
Cs1A O7B 3.097(16) 4_654
Cs1A O8A 3.231(14) 2_655
Cs1A O8A 3.231(14) 3_565
Cs1A O8A 3.231(14) 1_445
Cs1A O9A 3.266(12) 2_665
Cs1A O9A 3.266(12) 3_455
Cs1A O9A 3.266(12) 1_545
Cs1A O7A 3.478(15) 2_544
Cs1B Na2B 1.92(9) .
Cs1B Na1 2.11(5) 4
Cs1B O7A 3.137(16) 5_654
Cs1B O7A 3.137(16) 4_564
Cs1B O7A 3.137(16) 6_444
Cs1B O8B 3.164(14) 1_445
Cs1B O8B 3.164(14) 2_655
Cs1B O8B 3.164(14) 3_565
Cs1B O9B 3.219(12) 2_545
Cs1B O9B 3.219(12) 3_665
Cs1B O9B 3.219(12) 1_455
Cs1B O7B 3.410(15) 2_665
Cs2 Na2A 2.36(8) .
Cs2 Na2B 2.71(9) .
Cs2 O8B 3.308(13) 3_565
Cs2 O8B 3.308(13) 2_655
Cs2 O8B 3.308(13) 1_445
Cs2 O8A 3.399(13) 1_445
Cs2 O8A 3.399(13) 3_565
Cs2 O8A 3.399(13) 2_655
Cs2 O9A 3.699(10) 2_665
Cs2 O9A 3.699(10) 3_455
Cs2 O9A 3.699(10) 1_545
Cs2 O6A 3.730(17) 3_455
Na1 O7B 2.439(19) 5_444
Na1 O7B 2.439(19) 6_564
Na1 O7B 2.439(19) 4_654
Na1 O7A 2.501(18) 2_544
Na1 O7A 2.501(18) 3_664
Na1 O7A 2.501(18) 1_454
Na1 Si1B 3.148(8) 6_554
Na1 Si1B 3.148(8) 4_554
Na1 Si1B 3.148(8) 5_554
Na1 Si1A 3.153(8) 2_554
Na2A O8A 2.374(15) 2_655
Na2A O8A 2.374(15) 1_445
Na2A O8A 2.374(15) 3_565
Na2A O9A 2.607(15) 2_665
Na2A O9A 2.607(15) 3_455
Na2A O9A 2.607(15) 1_545
Na2A Si3A 3.101(8) 2_665
Na2A Si3A 3.101(8) 3_455
Na2A Si3A 3.101(8) 1_545
Na2A Si2A 3.115(7) 3
Na2B O8B 2.281(19) 3_565
Na2B O8B 2.281(19) 1_445
Na2B O8B 2.281(19) 2_655
Na2B O9B 2.660(13) 2_545
Na2B O9B 2.660(13) 3_665
Na2B O9B 2.660(13) 1_455
Na2B Si3B 3.124(13) 3_665
Na2B Si3B 3.124(13) 2_545
Na2B Si3B 3.124(13) 1_455
Na2B Si2B 3.144(12) 2
Si1A O5A 1.579(14) 1_556
Si1A O2A 1.614(14) .
Si1A O7B 1.62(2) 6_565
Si1A O7A 1.63(2) 1_455
Si1A Li1 2.88(3) 8
Si1B O5B 1.576(14) .
Si1B O7B 1.61(2) 1_545
Si1B O7A 1.61(2) 5_654
Si1B O2B 1.626(14) .
Si1B Li1 3.02(3) 15_554
Si2A O9A 1.560(14) 1_545
Si2A O4A 1.568(18) .
Si2A O8A 1.58(2) 2_655
Si2A O1A 1.632(12) .
Si2B O1B 1.567(12) .
Si2B O4B 1.609(18) .
Si2B O8B 1.616(19) 3_565
Si2B O9B 1.620(14) 1_455
Si3A O3A 1.580(13) .
Si3A O6A 1.587(13) .
Si3A O9A 1.591(15) .
Si3A O8A 1.601(18) 1_455
Si3A Li1 2.77(2) 7_454
Si3B O3B 1.554(13) .
Si3B O6B 1.590(14) .
Si3B O8B 1.619(18) 1_545
Si3B O9B 1.625(14) .
Si3B Li1 2.97(3) 13_544
Al1 O3A 1.742(14) 3
Al1 O3B 1.829(15) 15_654
Al1 O1A 1.870(18) 10_554
Al1 O2A 1.89(2) 17_543
Al1 O1B 1.906(18) 12_554
Al1 O2B 1.91(2) 5_654
Al1 Be1A 2.53(4) 2_655
Al1 Be1B 2.54(4) 13_544
Al1 Li1 2.748(16) 9_554
Al2 O5A 1.783(16) 1_655
Al2 O4B 1.85(2) 14_654
Al2 O5B 1.852(16) 15_654
Al2 O4A 1.89(2) 2_655
Al2 O6B 1.932(19) 11_654
Al2 O6A 1.943(19) 10_654
Al2 Be1B 2.55(4) 14_654
Al2 Be1A 2.57(4) 2_655
Al2 Li1 2.742(16) 8_654
O1A Be1B 1.64(4) 10_554
O1B Be1A 1.60(4) 16_554
O2A Be1B 1.57(4) 5
O2B Be1A 1.61(4) 6
O3A Li1 1.95(2) 7_454
O3B Li1 1.90(2) 13_544
O4A Be1A 1.62(4) .
O4B Be1B 1.60(4) .
O5A Li1 1.95(2) 8_554
O5B Li1 1.92(2) 15_554
O6A Be1A 1.58(4) 17_554
O6B Be1B 1.58(4) 12_554
O9A Li1 2.67(3) 7_454
